data_2206741
loop_
_publ_author_name
'Watkin, David J.'
'Motherwell, W. D. S.'
'Cooper, Richard I.'
'Pantos, Stefan'
'Steadman, Oliver I.'

_publ_section_title
;
 2-Acetamido-4-nitrotoluene
;
_journal_coeditor_code LH6479
_journal_issue 9
_journal_name_full 'Acta Crystallographica Section E'
_journal_page_first o2778
_journal_page_last o2780
_journal_paper_doi 10.1107/S1600536805024049
_journal_volume 61
_journal_year 2005
_chemical_formula_moiety 'C9 H10 N2 O3'
_chemical_formula_sum 'C9 H10 N2 O3'
_chemical_formula_weight 194.19
_chemical_name_systematic 2-Acetamido-4-nitrotoluene
_space_group_IT_number 14
_symmetry_cell_setting monoclinic
_symmetry_space_group_name_Hall '-P 2ybc'
_symmetry_space_group_name_H-M 'P 1 21/c 1'
_atom_sites_solution_hydrogens geom
_atom_sites_solution_primary direct
_audit_creation_method CRYSTALS_ver_12.82
_cell_angle_alpha 90
_cell_angle_beta 107.2307(9)
_cell_angle_gamma 90
_cell_formula_units_Z 4
_cell_length_a 8.2167(2)
_cell_length_b 13.6406(3)
_cell_length_c 8.7203(2)
_cell_measurement_reflns_used 2141
_cell_measurement_temperature 150
_cell_measurement_theta_max 27
_cell_measurement_theta_min 5
_cell_volume 933.51(4)
_computing_cell_refinement DENZO/SCALEPACK
_computing_data_collection 'COLLECT (Nonius, 2001)'
_computing_data_reduction 'DENZO/SCALEPACK (Otwinowski & Minor, 1997)'
_computing_molecular_graphics 'CAMERON (Watkin <i>et al.</i>, 1996)'
_computing_publication_material 'CRYSTALS '
_computing_structure_refinement 'CRYSTALS (Betteridge <i>et al.</i>, 2003)'
_computing_structure_solution 'SIR92 (Altomare <i>et al.</i>, 1994)'
_diffrn_ambient_temperature 150
_diffrn_measured_fraction_theta_full 0.990
_diffrn_measured_fraction_theta_max 0.989
_diffrn_measurement_device_type 'Nonius KappaCCD'
_diffrn_measurement_method \w
_diffrn_radiation_monochromator graphite
_diffrn_radiation_type MoK\a
_diffrn_radiation_wavelength 0.71073
_diffrn_reflns_av_R_equivalents 0.027
_diffrn_reflns_limit_h_max 10
_diffrn_reflns_limit_h_min -10
_diffrn_reflns_limit_k_max 17
_diffrn_reflns_limit_k_min -17
_diffrn_reflns_limit_l_max 11
_diffrn_reflns_limit_l_min -11
_diffrn_reflns_number 10098
_diffrn_reflns_theta_full 26.923
_diffrn_reflns_theta_max 27.472
_diffrn_reflns_theta_min 5.109
_diffrn_standards_number 0
_exptl_absorpt_coefficient_mu 0.106
_exptl_absorpt_correction_T_max 0.99
_exptl_absorpt_correction_T_min 0.77
_exptl_absorpt_correction_type multi-scan
_exptl_absorpt_process_details '(DENZO/SCALEPACK; Otwinowski & Minor, 1997)'
_exptl_crystal_colour 'pale yellow'
_exptl_crystal_density_diffrn 1.382
_exptl_crystal_description lath
_exptl_crystal_F_000 408
_exptl_crystal_size_max 1.22
_exptl_crystal_size_mid 0.63
_exptl_crystal_size_min 0.12
_refine_diff_density_max 0.22
_refine_diff_density_min -0.27
_refine_ls_extinction_method None
_refine_ls_goodness_of_fit_ref 0.9965
_refine_ls_hydrogen_treatment constr
_refine_ls_matrix_type full
_refine_ls_number_parameters 127
_refine_ls_number_reflns 2110
_refine_ls_number_restraints 0
_refine_ls_R_factor_all 0.0469
_refine_ls_R_factor_gt 0.0469
_refine_ls_shift/su_max 0.000416
_refine_ls_structure_factor_coef Fsqd
_refine_ls_weighting_details 'w = 1/[\s^2^(F^2^) + (0.04P)^2^ + 0.32P] where P = [max(Fo^2^,0) + 2Fc^2^]/3'
_refine_ls_weighting_scheme calc
_refine_ls_wR_factor_all 0.0977
_refine_ls_wR_factor_gt 0.0977
_refine_ls_wR_factor_ref 0.0977
_reflns_number_gt 2110
_reflns_number_total 2110
_reflns_threshold_expression I>-10.0\s(I)
_cod_data_source_file lh6479.cif
_cod_data_source_block I
_cod_depositor_comments
;
The following automatic conversions were performed:
'_symmetry_cell_setting' value 'Monoclinic' changed to 'monoclinic'
according to '/home/saulius/struct/CIF-dictionaries/cif_core.dic'
dictionary named 'cif_core.dic' version 2.4.1 from 2010-06-29.

Automatic conversion script
Id: cif_fix_enum 1527 2010-12-29 10:47:43Z saulius 

The following automatic conversions were performed:

'_symmetry_cell_setting' value 'Monoclinic' changed to 'monoclinic'
according to /home/saulius/struct/CIF-dictionaries/cif_core.dic
dictionary named 'cif_core.dic' version 2.4.1 from 2010-06-29.

Automatic conversion script
Id: cif_fix_values 1715 2011-07-08 13:25:40Z adriana 
;
_cod_original_sg_symbol_H-M 'P 21/c'
_cod_database_code 2206741
_cod_database_fobs_code 2206741

loop_
_symmetry_equiv_pos_as_xyz
x,y,z
-x,-y,-z
-x,y+1/2,-z+1/2
x,-y+1/2,z+1/2

loop_
_atom_site_label
_atom_site_fract_x
_atom_site_fract_y
_atom_site_fract_z
_atom_site_U_iso_or_equiv
_atom_site_adp_type
_atom_site_occupancy
_atom_site_type_symbol
C1 0.66060(14) 0.65335(8) 0.13949(12) 0.0205 Uani 1.0000 C
C2 0.69944(14) 0.55296(8) 0.14755(13) 0.0222 Uani 1.0000 C
C3 0.60557(15) 0.49005(9) 0.21537(14) 0.0266 Uani 1.0000 C
C4 0.47870(15) 0.52447(9) 0.27626(14) 0.0272 Uani 1.0000 C
C5 0.44408(15) 0.62402(9) 0.26521(14) 0.0241 Uani 1.0000 C
C6 0.53092(14) 0.68921(8) 0.19623(13) 0.0225 Uani 1.0000 C
N7 0.30928(13) 0.66177(8) 0.32777(13) 0.0311 Uani 1.0000 N
O8 0.23776(16) 0.60433(8) 0.39389(17) 0.0584 Uani 1.0000 O
O9 0.27408(14) 0.74913(7) 0.31277(15) 0.0501 Uani 1.0000 O
C10 0.84177(16) 0.51420(9) 0.08932(15) 0.0289 Uani 1.0000 C
N11 0.75561(12) 0.71876(7) 0.07257(11) 0.0228 Uani 1.0000 N
C12 0.82179(14) 0.80492(8) 0.13955(13) 0.0204 Uani 1.0000 C
O13 0.80172(11) 0.83621(6) 0.26552(10) 0.0276 Uani 1.0000 O
C14 0.92198(16) 0.86113(9) 0.05038(14) 0.0267 Uani 1.0000 C
H31 0.6311 0.4211 0.2200 0.0312 Uiso 1.0000 H
H41 0.4149 0.4821 0.3221 0.0342 Uiso 1.0000 H
H61 0.5018 0.7567 0.1887 0.0272 Uiso 1.0000 H
H101 0.8475 0.4431 0.0964 0.0447 Uiso 1.0000 H
H102 0.9500 0.5403 0.1533 0.0452 Uiso 1.0000 H
H103 0.8276 0.5340 -0.0221 0.0431 Uiso 1.0000 H
H5 0.7748 0.7013 -0.0149 0.0311 Uiso 1.0000 H
H8 1.0336 0.8715 0.1182 0.0457 Uiso 1.0000 H
H9 0.9273 0.8294 -0.0462 0.0438 Uiso 1.0000 H
H10 0.8710 0.9239 0.0250 0.0461 Uiso 1.0000 H

loop_
_atom_site_aniso_label
_atom_site_aniso_U_11
_atom_site_aniso_U_22
_atom_site_aniso_U_33
_atom_site_aniso_U_12
_atom_site_aniso_U_13
_atom_site_aniso_U_23
C1 0.0235(5) 0.0222(5) 0.0164(5) -0.0024(4) 0.0070(4) -0.0003(4)
C2 0.0248(6) 0.0239(6) 0.0171(5) 0.0011(4) 0.0051(4) -0.0005(4)
C3 0.0320(6) 0.0212(5) 0.0262(6) -0.0002(5) 0.0080(5) 0.0016(4)
C4 0.0291(6) 0.0261(6) 0.0279(6) -0.0061(5) 0.0106(5) 0.0024(5)
C5 0.0224(5) 0.0280(6) 0.0239(6) -0.0023(5) 0.0099(5) -0.0012(5)
C6 0.0252(6) 0.0215(5) 0.0220(5) -0.0002(4) 0.0087(4) -0.0001(4)
N7 0.0290(5) 0.0327(6) 0.0369(6) -0.0024(4) 0.0181(5) 0.0000(5)
O8 0.0616(7) 0.0468(6) 0.0910(9) 0.0008(5) 0.0600(7) 0.0134(6)
O9 0.0536(7) 0.0333(5) 0.0804(8) 0.0089(5) 0.0462(6) 0.0061(5)
C10 0.0329(6) 0.0285(6) 0.0276(6) 0.0080(5) 0.0124(5) 0.0019(5)
N11 0.0304(5) 0.0236(5) 0.0194(5) -0.0022(4) 0.0153(4) -0.0022(4)
C12 0.0228(5) 0.0222(5) 0.0180(5) 0.0021(4) 0.0088(4) 0.0022(4)
O13 0.0400(5) 0.0258(4) 0.0225(4) -0.0042(4) 0.0178(4) -0.0031(3)
C14 0.0300(6) 0.0317(6) 0.0211(6) -0.0069(5) 0.0119(5) 0.0009(5)

loop_
_atom_type_symbol
_atom_type_scat_dispersion_real
_atom_type_scat_dispersion_imag
_atom_type_scat_source
C 0.0033 0.0016 'International Tables Vol C 4.2.6.8 and 6.1.1.4'
H 0.0000 0.0000 'International Tables Vol C 4.2.6.8 and 6.1.1.4'
N 0.0061 0.0033 'International Tables Vol C 4.2.6.8 and 6.1.1.4'
O 0.0106 0.0060 'International Tables Vol C 4.2.6.8 and 6.1.1.4'

loop_
_geom_angle_atom_site_label_1
_geom_angle_atom_site_label_2
_geom_angle_atom_site_label_3
_geom_angle
_geom_angle_publ_flag
C2 C1 C6 120.84(10) no
C2 C1 N11 119.30(10) no
C6 C1 N11 119.86(10) no
C1 C2 C3 118.35(10) no
C1 C2 C10 120.99(10) no
C3 C2 C10 120.64(10) no
C2 C3 C4 121.79(11) no
C2 C3 H31 118.6 no
C4 C3 H31 119.6 no
C3 C4 C5 117.93(11) no
C3 C4 H41 122.0 no
C5 C4 H41 120.1 no
C4 C5 C6 122.58(11) no
C4 C5 N7 118.75(10) no
C6 C5 N7 118.67(10) no
C1 C6 C5 118.48(11) no
C1 C6 H61 121.4 no
C5 C6 H61 120.1 no
C5 N7 O8 118.20(11) no
C5 N7 O9 118.88(10) no
O8 N7 O9 122.91(11) no
C2 C10 H101 111.0 no
C2 C10 H102 110.5 no
H101 C10 H102 108.2 no
C2 C10 H103 111.2 no
H101 C10 H103 109.1 no
H102 C10 H103 106.8 no
C1 N11 C12 124.63(9) no
C1 N11 H5 117.4 no
C12 N11 H5 117.9 no
N11 C12 O13 122.82(10) no
N11 C12 C14 115.63(9) no
O13 C12 C14 121.55(10) no
C12 C14 H8 109.4 no
C12 C14 H9 113.5 no
H8 C14 H9 109.2 no
C12 C14 H10 108.1 no
H8 C14 H10 106.9 no
H9 C14 H10 109.5 no

loop_
_geom_bond_atom_site_label_1
_geom_bond_atom_site_label_2
_geom_bond_distance
_geom_bond_publ_flag
C1 C2 1.4030(16) no
C1 C6 1.3899(15) no
C1 N11 1.4198(14) no
C2 C3 1.3969(16) no
C2 C10 1.5023(16) no
C3 C4 1.3846(17) no
C3 H31 0.962 no
C4 C5 1.3849(17) no
C4 H41 0.945 no
C5 C6 1.3842(16) no
C5 N7 1.4655(15) no
C6 H61 0.949 no
N7 O8 1.2216(14) no
N7 O9 1.2241(14) no
C10 H101 0.973 no
C10 H102 0.967 no
C10 H103 0.982 no
N11 C12 1.3528(15) no
N11 H5 0.857 no
C12 O13 1.2342(13) no
C12 C14 1.4998(15) no
C14 H8 0.943 no
C14 H9 0.960 no
C14 H10 0.949 no

loop_
_geom_hbond_atom_site_label_D
_geom_hbond_atom_site_label_H
_geom_hbond_atom_site_label_A
_geom_hbond_site_symmetry_A
_geom_hbond_distance_DH
_geom_hbond_distance_HA
_geom_hbond_distance_DA
_geom_hbond_angle_DHA
_geom_hbond_publ_flag
N11 H5 O13 4_564 0.86 2.06 2.9110(10) 175 yes

loop_
_cod_related_entry_id
_cod_related_entry_database
_cod_related_entry_code
1 ChemSpider 68628
